data_4022328
loop_
_publ_author_name
'Masami Sakamoto'
'Takuya Iwamoto'
'Naoyuki Nono'
'Masaru Ando'
'Wataru Arai'
'Takashi Mino'
'Tsutomu Fujita'

_publ_contact_author_address
;
Dept. of Materials Technology, Facuty of Engineering, Chiba University
;
_publ_contact_author_email saka@tc.chiba-u.ac.jp
_publ_contact_author_fax 81+43-290-3401
_publ_contact_author_name 'M. Sakamoto'
_publ_contact_author_phone 81+43-290-3387
_publ_section_title
;
 Memory of Chirality Generated by Spontaneous Crystallization
 and Asymmetric Synthesis Using the Frozen Chirality
;
_journal_name_full 'Journal of Organic Chemistry'
_journal_page_first 942
_journal_page_last 946
_journal_paper_doi 10.1021/jo0266689
_journal_volume 68
_journal_year 2003
_chemical_compound_source 'Local laboratory'
_chemical_formula_moiety 'C22 H27 N O2 '
_chemical_formula_sum 'C22 H27 N O2'
_chemical_formula_weight 337.463
_chemical_name_systematic
;
   ?
;
_space_group_IT_number 14
_symmetry_cell_setting triclinic
_symmetry_space_group_name_Hall '-P 2ybc'
_symmetry_space_group_name_H-M 'P 1 21/c 1'
_atom_sites_solution_hydrogens mixed
_atom_sites_solution_primary direct
_atom_sites_solution_secondary difmap
_audit_creation_method maXus
_cell_angle_alpha 90.00
_cell_angle_beta 95.28(3)
_cell_angle_gamma 90.00
_cell_formula_units_Z 4
_cell_length_a 9.031(3)
_cell_length_b 10.123(3)
_cell_length_c 21.928(6)
_cell_measurement_reflns_used 22
_cell_measurement_temperature 298
_cell_measurement_theta_max 140
_cell_measurement_theta_min 3
_cell_volume 1996.0(10)
_computing_cell_refinement 'MXC(MAC Science)'
_computing_data_collection 'MXC(MAC Science)'
_computing_data_reduction 'maXus (Mackay et al., 1999)'
_computing_molecular_graphics 'Ortep (Johnson, 1976)'
_computing_publication_material 'maxus(Mackay et al., 1999)'
_computing_structure_refinement 'maxus(Mackay et al., 1999)'
_computing_structure_solution 'SIR92 (Altomare et al., 1994)'
_diffrn_measurement_device 'Mac Science MXC18'
_diffrn_measurement_method '\q \w scans'
_diffrn_orient_matrix_type X=UH
_diffrn_orient_matrix_UB_11 0.04118
_diffrn_orient_matrix_UB_12 -0.03451
_diffrn_orient_matrix_UB_13 -0.02006
_diffrn_orient_matrix_UB_21 0.01704
_diffrn_orient_matrix_UB_22 0.09159
_diffrn_orient_matrix_UB_23 0.00835
_diffrn_orient_matrix_UB_31 0.01056
_diffrn_orient_matrix_UB_32 -0.01333
_diffrn_orient_matrix_UB_33 0.10906
_diffrn_radiation_source 'fine-focus sealed tube'
_diffrn_radiation_type ' CuK\a'
_diffrn_radiation_wavelength_id all
_diffrn_reflns_av_R_equivalents 0.039
_diffrn_reflns_limit_h_max 11
_diffrn_reflns_limit_h_min 0
_diffrn_reflns_limit_k_max 12
_diffrn_reflns_limit_k_min -12
_diffrn_reflns_limit_l_max 26
_diffrn_reflns_limit_l_min -26
_diffrn_reflns_number 6767
_diffrn_reflns_theta_max 70.02
_diffrn_standards_decay_% 5.346
_diffrn_standards_interval_time 677
_diffrn_standards_number 3
_exptl_absorpt_coefficient_mu 0.56
_exptl_absorpt_correction_type none
_exptl_crystal_colour Colourless
_exptl_crystal_density_diffrn 1.123
_exptl_crystal_density_method 'not measured'
_exptl_crystal_description Cube
_exptl_crystal_F_000 728
_refine_ls_extinction_method none
_refine_ls_goodness_of_fit_all 2.518
_refine_ls_goodness_of_fit_gt 2.037
_refine_ls_goodness_of_fit_ref 2.037
_refine_ls_hydrogen_treatment refxyz
_refine_ls_matrix_type full
_refine_ls_number_parameters 322
_refine_ls_number_reflns 1465
_refine_ls_R_factor_all 0.135
_refine_ls_R_factor_gt 0.047
_refine_ls_shift/su_max 0.394
_refine_ls_shift/su_mean 0.029
_refine_ls_structure_factor_coef F
_refine_ls_weighting_details ' w = exp ( 10.00 sin(\q)/\l^2^ )/ s^2^(Fo^2^)'
_refine_ls_weighting_scheme sigma
_refine_ls_wR_factor_all 0.048
_refine_ls_wR_factor_gt 0.048
_refine_ls_wR_factor_ref 0.048
_reflns_d_resolution_high 0.64
_reflns_d_resolution_low 2.34
_reflns_limit_h_max 11
_reflns_limit_h_min 0
_reflns_limit_k_max 12
_reflns_limit_k_min 0
_reflns_limit_l_max 11
_reflns_limit_l_min -2
_reflns_number_gt 1465
_reflns_number_total 3661
_reflns_threshold_expression 'I> 3.00 sigma(I)'
_cod_data_source_file jo0266689si20030205_101752.cif
_cod_data_source_block global
_cod_depositor_comments
;
The following automatic conversions were performed:
'_symmetry_cell_setting' value 'Triclinic' changed to 'triclinic'
according to '/home/saulius/struct/CIF-dictionaries/cif_core.dic'
dictionary named 'cif_core.dic' version 2.4.1 from 2010-06-29.

Automatic conversion script
Id: cif_fix_enum 1527 2010-12-29 10:47:43Z saulius 

The following automatic conversions were performed:

'_atom_site_adp_type' tag value 'Uij' was replaced with 'Uani' value
25 times.

Automatic conversion script
Id: cif_fix_values 1646 2011-03-28 12:23:43Z adriana 

The following automatic conversions were performed:

'_atom_sites_solution_hydrogens' value 'geom, diff' was changed to
'mixed'.

Automatic conversion script
Id: cif_fix_values 6452 2018-10-05 10:23:21Z andrius 
;
_cod_original_sg_symbol_H-M 'P 21/c'
_cod_original_formula_sum 'C22 H27 N O2 '
_cod_database_code 4022328

loop_
_symmetry_equiv_pos_as_xyz
+X,+Y,+Z
-X,-Y,-Z
'-X,+Y+ 1/2,-Z+ 1/2'
'+X,-Y+ 1/2,+Z+ 1/2'

loop_
_atom_site_label
_atom_site_fract_x
_atom_site_fract_y
_atom_site_fract_z
_atom_site_U_iso_or_equiv
_atom_site_occupancy
_atom_site_adp_type
O1 0.5576(2) 0.13340(10) 0.28236(5) 0.0786(8) 1.00 Uani
O2 0.4779(2) -0.20090(10) 0.31361(5) 0.0732(8) 1.00 Uani
N3 0.4546(2) -0.00750(10) 0.36341(5) 0.0640(8) 1.00 Uani
C4 0.5145(3) -0.0393(2) 0.20571(7) 0.0690(10) 1.00 Uani
C5 0.4969(2) -0.08160(10) 0.31758(7) 0.0578(9) 1.00 Uani
C6 0.3816(2) -0.0427(2) 0.41563(7) 0.0680(10) 1.00 Uani
C7 0.5808(2) -0.00350(10) 0.27040(6) 0.0610(10) 1.00 Uani
C8 0.7454(2) -0.0383(2) 0.28254(7) 0.0670(10) 1.00 Uani
C9 0.3671(3) -0.1726(2) 0.43243(8) 0.0810(10) 1.00 Uani
C10 0.3235(2) 0.0611(2) 0.44842(7) 0.0740(10) 1.00 Uani
C11 0.2513(3) 0.0299(3) 0.49997(8) 0.092(2) 1.00 Uani
C12 0.2924(3) -0.1989(3) 0.48460(10) 0.101(2) 1.00 Uani
C13 0.3390(3) 0.2011(2) 0.42707(9) 0.088(2) 1.00 Uani
C14 0.3504(3) -0.0192(2) 0.19425(9) 0.0850(10) 1.00 Uani
C15 0.7974(3) -0.1635(2) 0.27050(10) 0.093(2) 1.00 Uani
C16 0.2885(4) -0.0564(3) 0.13000(10) 0.108(2) 1.00 Uani
C17 0.2376(3) -0.0997(3) 0.51690(10) 0.107(2) 1.00 Uani
C18 0.8468(3) 0.0516(3) 0.30890(10) 0.097(2) 1.00 Uani
C19 0.9472(4) -0.1983(4) 0.28440(10) 0.116(2) 1.00 Uani
C20 0.2838(5) 0.3084(4) 0.4688(2) 0.138(3) 1.00 Uani
C21 0.1849(4) 0.1397(4) 0.53690(10) 0.126(3) 1.00 Uani
C22 1.0441(4) -0.1090(4) 0.31070(10) 0.125(3) 1.00 Uani
C23 0.9961(4) 0.0123(4) 0.32240(10) 0.126(3) 1.00 Uani
C24 0.1588(5) 0.2628(4) 0.5001(2) 0.160(3) 1.00 Uani
C25 0.1249(6) -0.0471(4) 0.1200(2) 0.140(3) 1.00 Uani
H4A 0.563(2) 0.014(2) 0.1749(7) 0.074(5) 1.00 Uiso
H4B 0.549(2) -0.135(2) 0.1950(8) 0.085(5) 1.00 Uiso
H13A 0.277(2) 0.213(2) 0.3870(8) 0.089(6) 1.00 Uiso
H25A 0.072(3) 0.036(2) 0.1360(10) 0.107(9) 1.00 Uiso
H14A 0.311(2) 0.072(2) 0.2011(9) 0.118(8) 1.00 Uiso
H18 0.806(2) 0.140(2) 0.3156(8) 0.093(7) 1.00 Uiso
H9 0.406(2) -0.244(2) 0.4067(8) 0.087(6) 1.00 Uiso
H17 0.181(2) -0.126(2) 0.5504(9) 0.112(8) 1.00 Uiso
H12 0.290(3) -0.281(2) 0.4910(10) 0.110(10) 1.00 Uiso
H14B 0.288(2) -0.059(2) 0.2213(8) 0.087(7) 1.00 Uiso
H16A 0.322(4) -0.149(3) 0.1210(10) 0.22(2) 1.00 Uiso
H25B 0.065(4) -0.105(3) 0.1510(10) 0.21(2) 1.00 Uiso
H15 0.718(3) -0.231(2) 0.2520(10) 0.140(10) 1.00 Uiso
H20A 0.279(3) 0.399(3) 0.4410(10) 0.180(10) 1.00 Uiso
H1 0.563(3) 0.173(2) 0.2547(9) 0.120(10) 1.00 Uiso
H16B 0.360(2) -0.009(2) 0.0983(9) 0.105(8) 1.00 Uiso
H22 1.165(3) -0.145(3) 0.3170(10) 0.170(10) 1.00 Uiso
H23 1.054(3) 0.081(3) 0.3340(10) 0.160(10) 1.00 Uiso
H19 0.982(3) -0.308(3) 0.2770(10) 0.170(10) 1.00 Uiso
H20B 0.361(5) 0.324(4) 0.516(2) 0.29(2) 1.00 Uiso
H21A 0.097(3) 0.096(3) 0.5540(10) 0.150(10) 1.00 Uiso
H13B 0.442(2) 0.228(2) 0.4197(8) 0.073(6) 1.00 Uiso
H21B 0.253(4) 0.175(4) 0.571(2) 0.23(2) 1.00 Uiso
H25C 0.114(5) -0.046(4) 0.084(2) 0.23(2) 1.00 Uiso
H24A 0.083(5) 0.241(4) 0.468(2) 0.05(2) 1.00 Uiso
H24B 0.124371 0.332429 0.524905 0.050000 1.00 Uiso
H3 0.481649 0.083077 0.357570 0.050000 1.00 Uiso

loop_
_atom_site_aniso_label
_atom_site_aniso_U_11
_atom_site_aniso_U_22
_atom_site_aniso_U_33
_atom_site_aniso_U_12
_atom_site_aniso_U_13
_atom_site_aniso_U_23
O1 0.1350(10) 0.0430(6) 0.0568(6) -.0072(8) 0.0090(8) -.0001(5)
O2 0.1130(10) 0.0462(6) 0.0604(6) -.0088(7) 0.0163(7) -.0015(5)
N3 0.0880(10) 0.0492(7) 0.0548(6) -.0038(8) 0.0110(7) -.0020(6)
C4 0.107(2) 0.0510(10) 0.0475(7) -.0060(10) 0.0053(9) 0.0018(6)
C5 0.0720(10) 0.0565(9) 0.0439(6) -.0007(9) -.0016(8) -.0012(6)
C6 0.0730(10) 0.0830(10) 0.0459(7) -.0030(10) -.0005(9) 0.0018(7)
C7 0.0890(10) 0.0438(8) 0.0493(7) -.0037(9) 0.0088(8) 0.0008(7)
C8 0.0770(10) 0.0700(10) 0.0549(8) -.0090(10) 0.0146(9) 0.0060(7)
C9 0.098(2) 0.0880(10) 0.0547(9) -.0010(10) 0.0080(10) 0.0124(8)
C10 0.0780(10) 0.0950(10) 0.0478(8) 0.0110(10) -.0073(9) -.0074(9)
C11 0.077(2) 0.142(2) 0.0556(9) 0.021(2) 0.0000(10) -.0100(10)
C12 0.114(2) 0.116(2) 0.0740(10) -.005(2) 0.0100(10) 0.0200(10)
C13 0.099(2) 0.0920(10) 0.0710(10) 0.0150(10) -.0010(10) -.0200(10)
C14 0.107(2) 0.0790(10) 0.0660(10) 0.0030(10) -.0150(10) -.0010(10)
C15 0.084(2) 0.093(2) 0.102(2) 0.0020(10) 0.0100(10) 0.0000(10)
C16 0.121(3) 0.109(2) 0.0900(10) -.015(2) -.032(2) 0.0010(10)
C17 0.106(2) 0.154(3) 0.0620(10) -.004(2) 0.0160(10) 0.0090(10)
C18 0.096(2) 0.109(2) 0.0830(10) -.021(2) -.0040(10) -.0060(10)
C19 0.090(2) 0.133(2) 0.124(2) 0.018(2) 0.013(2) 0.007(2)
C20 0.174(4) 0.124(2) 0.118(2) 0.045(2) 0.048(3) -.026(2)
C21 0.111(3) 0.195(4) 0.0720(10) 0.051(3) 0.018(2) -.014(2)
C22 0.095(3) 0.178(3) 0.102(2) -.006(3) 0.017(2) 0.014(2)
C23 0.113(3) 0.168(3) 0.094(2) -.051(3) -.009(2) 0.004(2)
C24 0.189(4) 0.180(3) 0.109(2) 0.078(3) 0.009(2) -.054(2)
C25 0.153(4) 0.137(3) 0.125(3) -.008(3) -.045(3) 0.008(2)

loop_
_atom_type_symbol
_atom_type_description
_atom_type_scat_dispersion_real
_atom_type_scat_dispersion_imag
_atom_type_scat_source
'C ' 'C ' 0.0181 0.0091 'Waasmaier & Kirfel, 1995'
'H ' 'H ' 0.0000 0.0000 'Waasmaier & Kirfel, 1995'
'O ' 'O ' 0.0492 0.0322 'Waasmaier & Kirfel, 1995'
'N ' 'N ' 0.0311 0.0180 'Waasmaier & Kirfel, 1995'

loop_
_diffrn_radiation_wavelength
1.54178

loop_
_geom_angle_atom_site_label_1
_geom_angle_atom_site_label_2
_geom_angle_atom_site_label_3
_geom_angle
C5 N3 C6 130.7(2)
C7 C4 C14 114.9(2)
O2 C5 N3 124.0(2)
O2 C5 C7 122.0(2)
N3 C5 C7 113.9(2)
N3 C6 C9 121.3(2)
N3 C6 C10 116.7(2)
C9 C6 C10 122.0(2)
O1 C7 C4 110.4(2)
O1 C7 C5 106.4(2)
O1 C7 C8 110.4(2)
C4 C7 C5 108.8(2)
C4 C7 C8 113.5(2)
C5 C7 C8 107.1(2)
C7 C8 C15 121.3(2)
C7 C8 C18 121.2(2)
C15 C8 C18 117.4(3)
C6 C9 C12 117.6(3)
C6 C10 C11 118.1(2)
C6 C10 C13 119.8(2)
C11 C10 C13 122.1(2)
C10 C11 C17 119.8(3)
C10 C11 C21 120.0(3)
C17 C11 C21 120.1(3)
C9 C12 C17 120.9(3)
C10 C13 C20 115.9(3)
C4 C14 C16 113.5(3)
C8 C15 C19 121.7(3)
C14 C16 C25 113.6(4)
C11 C17 C12 121.5(3)
C8 C18 C23 119.1(3)
C15 C19 C22 119.9(4)
C13 C20 C24 111.5(4)
C11 C21 C24 111.7(3)
C19 C22 C23 119.3(4)
C18 C23 C22 122.6(4)
C20 C24 C21 115.6(4)
C7 O1 H1 111.2(19)
C5 N3 H3 110.0(2)
C6 N3 H3 119.4(2)
C7 C4 H4A 110.0(10)
C7 C4 H4B 109.1(10)
C14 C4 H4A 107.5(11)
C14 C4 H4B 113.4(11)
H4A C4 H4B 101.1(13)
C6 C9 H9 119.5(11)
C12 C9 H9 122.8(11)
C9 C12 H12 109.7(17)
C17 C12 H12 129.4(17)
C10 C13 H13A 109.2(11)
C10 C13 H13B 115.3(11)
C20 C13 H13A 104.4(11)
C20 C13 H13B 105.0(11)
H13A C13 H13B 106.0(15)
C4 C14 H14A 117.5(13)
C4 C14 H14B 118.3(12)
C16 C14 H14A 105.1(12)
C16 C14 H14B 106.7(12)
H14A C14 H14B 93.4(16)
C8 C15 H15 116.0(14)
C19 C15 H15 122.3(14)
C14 C16 H16A 109.(2)
C14 C16 H16B 106.9(11)
C25 C16 H16A 110.(2)
C25 C16 H16B 121.0(12)
H16A C16 H16B 94.(2)
C11 C17 H17 122.3(14)
C12 C17 H17 115.9(14)
C8 C18 H18 114.7(13)
C23 C18 H18 126.1(13)
C15 C19 H19 118.2(14)
C22 C19 H19 121.7(14)
C13 C20 H20A 105.3(15)
C13 C20 H20B 114.(2)
C24 C20 H20A 122.4(17)
C24 C20 H20B 93.(2)
H20A C20 H20B 110.(3)
C11 C21 H21A 104.1(17)
C11 C21 H21B 115.(2)
C24 C21 H21A 118.4(16)
C24 C21 H21B 99.(2)
H21A C21 H21B 109.(2)
C19 C22 H22 114.2(15)
C23 C22 H22 126.2(16)
C18 C23 H23 112.(2)
C22 C23 H23 125.(2)
C20 C24 H24A 105.1(4)
C20 C24 H24B 110.0(5)
C21 C24 H24A 106.0(5)
C21 C24 H24B 110.5(4)
H24A C24 H24B 109.5(4)
C16 C25 H25A 119.2(14)
C16 C25 H25B 115.1(19)
C16 C25 H25C 101.(3)
H25A C25 H25B 88.(2)
H25A C25 H25C 107.(3)
H25B C25 H25C 128.(4)

loop_
_geom_bond_atom_site_label_1
_geom_bond_atom_site_label_2
_geom_bond_distance
O1 C7 1.430(2)
O2 C5 1.222(2)
N3 C5 1.337(2)
N3 C6 1.419(2)
C4 C7 1.532(2)
C4 C14 1.494(3)
C5 C7 1.553(2)
C6 C9 1.376(2)
C6 C10 1.402(2)
C7 C8 1.528(3)
C8 C15 1.384(3)
C8 C18 1.379(3)
C9 C12 1.405(3)
C10 C11 1.392(3)
C10 C13 1.503(3)
C11 C17 1.372(3)
C11 C21 1.530(4)
C12 C17 1.350(4)
C13 C20 1.533(3)
C14 C16 1.514(3)
C15 C19 1.404(3)
C16 C25 1.477(5)
C18 C23 1.412(4)
C19 C22 1.349(4)
C20 C24 1.449(5)
C21 C24 1.492(5)
C22 C23 1.335(4)
O1 H1 0.73(2)
N3 H3 0.9600(10)
C4 H4A 1.00(2)
C4 H4B 1.05(2)
C9 H9 1.00(2)
C12 H12 0.84(2)
C13 H13A 1.01(2)
C13 H13B 1.00(2)
C14 H14A 1.01(2)
C14 H14B 0.95(2)
C15 H15 1.05(2)
C16 H16A 1.01(3)
C16 H16B 1.10(2)
C17 H17 0.97(2)
C18 H18 0.99(2)
C19 H19 1.17(3)
C20 H20A 1.10(3)
C20 H20B 1.20(4)
C21 H21A 1.01(3)
C21 H21B 0.98(3)
C22 H22 1.15(3)
C23 H23 0.89(3)
C24 H24A 0.960(3)
C24 H24B 0.960(3)
C25 H25A 1.04(2)
C25 H25B 1.08(3)
C25 H25C 0.78(3)

loop_
_geom_torsion_atom_site_label_1
_geom_torsion_atom_site_label_2
_geom_torsion_atom_site_label_3
_geom_torsion_atom_site_label_4
_geom_torsion
C6 N3 C5 O2 -0.4(2)
C6 N3 C5 C7 -177.5(3)
C5 N3 C6 C9 12.6(2)
C5 N3 C6 C10 -166.5(3)
C14 C4 C7 O1 -61.4(2)
C14 C4 C7 C5 55.1(2)
C14 C4 C7 C8 174.1(3)
C7 C4 C14 C16 -179.6(3)
O2 C5 C7 O1 169.4(3)
O2 C5 C7 C4 50.4(2)
O2 C5 C7 C8 -72.6(2)
N3 C5 C7 O1 -13.5(2)
N3 C5 C7 C4 -132.4(2)
N3 C5 C7 C8 104.6(2)
N3 C6 C9 C12 -179.6(3)
N3 C6 C10 C11 -179.9(3)
N3 C6 C10 C13 0.7(2)
C9 C6 C10 C11 1.0(2)
C10 C6 C9 C12 -0.6(3)
C9 C6 C10 C13 -178.4(3)
O1 C7 C8 C15 -175.8(3)
O1 C7 C8 C18 7.6(2)
C4 C7 C8 C15 -51.4(2)
C4 C7 C8 C18 132.0(3)
C5 C7 C8 C15 68.7(3)
C5 C7 C8 C18 -107.9(3)
C7 C8 C15 C19 -176.7(4)
C7 C8 C18 C23 176.4(4)
C18 C8 C15 C19 0.0(3)
C15 C8 C18 C23 -0.4(3)
C6 C9 C12 C17 -0.3(3)
C6 C10 C11 C17 -0.7(3)
C6 C10 C11 C21 -179.5(4)
C6 C10 C13 C20 -175.0(4)
C13 C10 C11 C17 178.8(4)
C11 C10 C13 C20 5.6(3)
C13 C10 C11 C21 -0.1(3)
C10 C11 C17 C12 -0.1(3)
C10 C11 C21 C24 20.7(3)
C21 C11 C17 C12 178.7(5)
C17 C11 C21 C24 -158.1(5)
C9 C12 C17 C11 0.6(3)
C10 C13 C20 C24 -32.3(3)
C4 C14 C16 C25 175.3(4)
C8 C15 C19 C22 0.6(3)
C8 C18 C23 C22 0.2(4)
C15 C19 C22 C23 -0.8(4)
C13 C20 C24 C21 55.9(4)
C11 C21 C24 C20 -50.0(4)
C19 C22 C23 C18 0.4(4)
H1 O1 C7 C4 -35.(2)
H1 O1 C7 C5 -153.(2)
H1 O1 C7 C8 91.(2)
H3 N3 C5 O2 179.2(3)
H3 N3 C5 C7 2.2(2)
H3 N3 C6 C9 -167.0(3)
H3 N3 C6 C10 13.9(2)
C7 C4 C14 H14A 57.3(14)
C7 C4 C14 H14B -53.6(14)
H4A C4 C7 O1 60.1(11)
H4A C4 C7 C5 176.5(11)
H4A C4 C7 C8 -64.4(11)
H4B C4 C7 O1 170.0(11)
H4B C4 C7 C5 -73.5(11)
H4B C4 C7 C8 45.6(11)
H4A C4 C14 C16 57.6(11)
H4A C4 C14 H14A -65.5(17)
H4A C4 C14 H14B -176.3(17)
H4B C4 C14 C16 -53.2(11)
H4B C4 C14 H14A -176.3(18)
H4B C4 C14 H14B 72.8(17)
N3 C6 C9 H9 -2.1(12)
C10 C6 C9 H9 177.0(13)
C7 C8 C15 H15 1.5(15)
C7 C8 C18 H18 -4.9(13)
C15 C8 C18 H18 178.3(13)
C18 C8 C15 H15 178.2(15)
C6 C9 C12 H12 179.8(17)
H9 C9 C12 C17 -177.7(13)
H9 C9 C12 H12 2.(2)
C6 C10 C13 H13A 67.5(12)
C6 C10 C13 H13B -51.7(12)
C11 C10 C13 H13A -111.9(12)
C11 C10 C13 H13B 128.9(12)
C10 C11 C17 H17 -174.6(16)
C10 C11 C21 H21A 149.7(16)
C10 C11 C21 H21B -91.(2)
C21 C11 C17 H17 4.2(15)
C17 C11 C21 H21A -29.1(16)
C17 C11 C21 H21B 90.(2)
C9 C12 C17 H17 175.4(15)
H12 C12 C17 C11 -180.(2)
H12 C12 C17 H17 -5.(3)
C10 C13 C20 H20A -167.1(16)
C10 C13 C20 H20B 72.(2)
H13A C13 C20 C24 87.9(12)
H13A C13 C20 H20A -47.(2)
H13A C13 C20 H20B -168.(3)
H13B C13 C20 C24 -160.8(12)
H13B C13 C20 H20A 64.4(19)
H13B C13 C20 H20B -57.(3)
C4 C14 C16 H16A 52.(2)
C4 C14 C16 H16B -48.6(12)
H14A C14 C16 C25 -55.1(13)
H14A C14 C16 H16A -179.(2)
H14A C14 C16 H16B 81.0(17)
H14B C14 C16 C25 43.3(13)
H14B C14 C16 H16A -80.(2)
H14B C14 C16 H16B 179.4(17)
C8 C15 C19 H19 175.0(16)
H15 C15 C19 C22 -177.5(17)
H15 C15 C19 H19 -3.(2)
C14 C16 C25 H25A 45.4(15)
C14 C16 C25 H25B -57.(2)
C14 C16 C25 H25C 162.(3)
H16A C16 C25 H25A 168.(3)
H16A C16 C25 H25B 66.(3)
H16A C16 C25 H25C -75.(4)
H16B C16 C25 H25A -84.(2)
H16B C16 C25 H25B 174.(2)
H16B C16 C25 H25C 33.(3)
C8 C18 C23 H23 172.(2)
H18 C18 C23 C22 -178.4(15)
H18 C18 C23 H23 -7.(2)
C15 C19 C22 H22 -175.6(16)
H19 C19 C22 C23 -175.0(17)
H19 C19 C22 H22 10.(2)
C13 C20 C24 H24A -61.(3)
C13 C20 C24 H24B -178.2(5)
H20A C20 C24 C21 -178.2(19)
H20A C20 C24 H24A 65.(3)
H20A C20 C24 H24B -52.3(19)
H20B C20 C24 C21 -62.(2)
H20B C20 C24 H24A -178.(3)
H20B C20 C24 H24B 64.(2)
C11 C21 C24 H24A 66.(3)
C11 C21 C24 H24B -175.6(5)
H21A C21 C24 C20 -171.0(18)
H21A C21 C24 H24A -55.(3)
H21A C21 C24 H24B 63.4(18)
H21B C21 C24 C20 71.(2)
H21B C21 C24 H24A -173.(3)
H21B C21 C24 H24B -54.(2)
C19 C22 C23 H23 -170.(2)
H22 C22 C23 C18 174.5(18)
H22 C22 C23 H23 4.(3)

loop_
_cod_related_entry_id
_cod_related_entry_database
_cod_related_entry_code
1 ChemSpider 9166538
